data_7210731
loop_
_publ_author_name
'Zhang, Shu-Quan'
'Jiang, Fei-Long'
'Wu, Ming-Yan'
'Chen, Lian'
'Luo, Jun-Hua'
'Hong, Mao-Chun'

_publ_section_title
;
 pH modulated assembly in the mixed-ligand system Cd(ii)--dpstc--phen:
 structural diversity and luminescent properties
;
_journal_issue 19
_journal_name_full CrystEngComm
_journal_page_first 3992
_journal_paper_doi 10.1039/c3ce27108k
_journal_volume 15
_journal_year 2013
_chemical_formula_sum 'C64 H54 Cd2 N8 O18 S'
_chemical_formula_weight 1480.01
_chemical_name_systematic
;
?
;
_space_group_IT_number 2
_symmetry_cell_setting triclinic
_symmetry_space_group_name_Hall '-P 1'
_symmetry_space_group_name_H-M 'P -1'
_atom_sites_solution_hydrogens geom
_atom_sites_solution_primary direct
_atom_sites_solution_secondary difmap
_audit_creation_method SHELXL-97
_cell_angle_alpha 85.964(5)
_cell_angle_beta 89.432(6)
_cell_angle_gamma 86.079(6)
_cell_formula_units_Z 2
_cell_length_a 9.885(3)
_cell_length_b 14.331(4)
_cell_length_c 21.418(7)
_cell_measurement_reflns_used 7282
_cell_measurement_temperature 298(2)
_cell_measurement_theta_max 27.4835
_cell_measurement_theta_min 2.2700
_cell_volume 3019.5(16)
_computing_cell_refinement 'CrystalClear (Rigaku Inc., 2007)'
_computing_data_collection 'CrystalClear (Rigaku Inc., 2007)'
_computing_data_reduction 'CrystalClear (Rigaku Inc., 2007)'
_computing_molecular_graphics 'Bruker SHELXTL'
_computing_publication_material 'Bruker SHELXTL'
_computing_structure_refinement 'SHELXL-97 (Sheldrick, 1997)'
_computing_structure_solution 'SHELXS-97 (Sheldrick, 1990)'
_diffrn_ambient_temperature 298(2)
_diffrn_measured_fraction_theta_full 0.943
_diffrn_measured_fraction_theta_max 0.943
_diffrn_measurement_device_type \w
_diffrn_radiation_monochromator graphite
_diffrn_radiation_source 'fine-focus sealed tube'
_diffrn_radiation_type MoK\a
_diffrn_radiation_wavelength 0.71073
_diffrn_reflns_av_R_equivalents 0.0199
_diffrn_reflns_av_sigmaI/netI 0.0299
_diffrn_reflns_limit_h_max 12
_diffrn_reflns_limit_h_min -12
_diffrn_reflns_limit_k_max 18
_diffrn_reflns_limit_k_min -18
_diffrn_reflns_limit_l_max 27
_diffrn_reflns_limit_l_min -27
_diffrn_reflns_number 22597
_diffrn_reflns_theta_full 27.50
_diffrn_reflns_theta_max 27.50
_diffrn_reflns_theta_min 2.07
_exptl_absorpt_coefficient_mu 0.822
_exptl_absorpt_correction_T_max 1.0000
_exptl_absorpt_correction_T_min 0.8242
_exptl_absorpt_correction_type multi-scan
_exptl_absorpt_process_details '(CrystalClear; Rigaku, 2000)'
_exptl_crystal_colour brown
_exptl_crystal_density_diffrn 1.628
_exptl_crystal_density_method 'not measured'
_exptl_crystal_description block
_exptl_crystal_F_000 1500
_exptl_crystal_size_max 0.30
_exptl_crystal_size_mid 0.25
_exptl_crystal_size_min 0.20
_refine_diff_density_max 1.341
_refine_diff_density_min -1.294
_refine_diff_density_rms 0.095
_refine_ls_extinction_method none
_refine_ls_goodness_of_fit_ref 1.040
_refine_ls_hydrogen_treatment constr
_refine_ls_matrix_type full
_refine_ls_number_parameters 838
_refine_ls_number_reflns 13092
_refine_ls_number_restraints 51
_refine_ls_restrained_S_all 1.046
_refine_ls_R_factor_all 0.0599
_refine_ls_R_factor_gt 0.0474
_refine_ls_shift/su_max 0.001
_refine_ls_shift/su_mean 0.000
_refine_ls_structure_factor_coef Fsqd
_refine_ls_weighting_details 'calc w=1/[\s^2^(Fo^2^)+(0.0823P)^2^+2.8061P] where P=(Fo^2^+2Fc^2^)/3'
_refine_ls_weighting_scheme calc
_refine_ls_wR_factor_gt 0.1284
_refine_ls_wR_factor_ref 0.1438
_reflns_number_gt 10585
_reflns_number_total 13092
_reflns_threshold_expression >2sigma(I)
_cod_data_source_file c3ce27108k.txt
_cod_data_source_block compound4
_cod_depositor_comments
;
The following automatic conversions were performed:

'_symmetry_cell_setting' value 'Triclinic' changed to 'triclinic'
according to /home/saulius/struct/CIF-dictionaries/cif_core.dic
dictionary named 'cif_core.dic' version 2.4.2 from
2011-04-26.

'_exptl_absorpt_correction_type' value 'Multi-scan'
changed to 'multi-scan' according to
/home/saulius/struct/CIF-dictionaries/cif_core.dic dictionary named
'cif_core.dic' version 2.4.2 from
2011-04-26.

'_refine_ls_hydrogen_treatment' value 'Constr' changed
to 'constr' according to
/home/saulius/struct/CIF-dictionaries/cif_core.dic dictionary named
'cif_core.dic' version 2.4.2 from 2011-04-26.

Automatic conversion script
Id: cif_fix_values 1891 2012-01-12 08:04:46Z andrius 
;
_cod_original_cell_volume 3019.6(16)
_cod_original_sg_symbol_H-M P-1
_cod_database_code 7210731

loop_
_symmetry_equiv_pos_as_xyz
'x, y, z'
'-x, -y, -z'

loop_
_atom_site_label
_atom_site_type_symbol
_atom_site_fract_x
_atom_site_fract_y
_atom_site_fract_z
_atom_site_U_iso_or_equiv
_atom_site_adp_type
_atom_site_occupancy
_atom_site_symmetry_multiplicity
_atom_site_calc_flag
_atom_site_refinement_flags
Cd1 Cd 0.79716(2) 0.219386(16) -0.000363(11) 0.03815(9) Uani 1 1 d .
Cd2 Cd 0.81958(3) 0.26382(2) 0.478478(12) 0.04928(10) Uani 1 1 d .
S1 S 1.35902(9) 0.24229(6) 0.22872(5) 0.0448(2) Uani 1 1 d .
O1 O 0.9301(3) 0.20582(18) 0.08463(13) 0.0514(6) Uani 1 1 d .
O2 O 0.9510(3) 0.05537(18) 0.06651(13) 0.0504(6) Uani 1 1 d .
O3 O 0.8374(3) -0.0120(2) 0.20155(17) 0.0646(8) Uani 1 1 d .
O4 O 0.9882(3) -0.12821(18) 0.18328(14) 0.0558(7) Uani 1 1 d .
O5 O 0.8850(5) 0.5744(3) 0.30678(19) 0.0999(15) Uani 1 1 d .
O6 O 1.0711(6) 0.6274(2) 0.34348(19) 0.1035(16) Uani 1 1 d .
O7 O 0.9762(4) 0.4401(2) 0.42112(14) 0.0631(8) Uani 1 1 d .
O8 O 0.9557(3) 0.2928(2) 0.39599(13) 0.0545(7) Uani 1 1 d .
O9 O 1.4170(3) 0.2761(2) 0.17036(15) 0.0618(8) Uani 1 1 d .
O10 O 1.4484(3) 0.2052(2) 0.27867(16) 0.0623(8) Uani 1 1 d .
O11 O 0.8863(3) 0.11187(18) -0.06779(13) 0.0542(7) Uani 1 1 d .
H11A H 0.9346 0.0713 -0.0454 0.065 Uiso 1 1 d R
H11B H 0.9124 0.1084 -0.1055 0.065 Uiso 1 1 d R
O12 O 0.9555(4) 0.3455(3) 0.53629(16) 0.0895(12) Uani 1 1 d .
H12A H 0.9806 0.4002 0.5264 0.107 Uiso 1 1 d R
H12B H 0.9909 0.3270 0.5714 0.107 Uiso 1 1 d R
O13 O 1.1889(4) 0.7503(3) 0.2528(2) 0.0950(14) Uani 1 1 d .
H13A H 1.1287 0.7885 0.2351 0.114 Uiso 1 1 d R
H13B H 1.1484 0.6995 0.2629 0.114 Uiso 1 1 d R
O14 O 0.8187(5) 0.7729(3) 0.2772(3) 0.127(2) Uani 1 1 d .
H14A H 0.8470 0.7169 0.2669 0.152 Uiso 1 1 d R
H14B H 0.8579 0.8105 0.2507 0.152 Uiso 1 1 d R
O15 O 0.8478(7) 0.3159(4) 0.1929(3) 0.138(2) Uani 1 1 d .
H15A H 0.8777 0.2848 0.1617 0.166 Uiso 1 1 d R
H15B H 0.8391 0.2726 0.2233 0.166 Uiso 1 1 d R
O16 O 0.7090(6) 0.4935(5) 0.2274(3) 0.135(2) Uani 1 1 d .
H16A H 0.7465 0.4363 0.2213 0.162 Uiso 1 1 d R
H16B H 0.7673 0.5128 0.2547 0.162 Uiso 1 1 d R
O17 O 0.7616(6) 0.1527(4) 0.2627(3) 0.1277(19) Uani 1 1 d .
H17A H 0.6771 0.1700 0.2550 0.153 Uiso 1 1 d R
H17B H 0.7842 0.1155 0.2330 0.153 Uiso 1 1 d R
O18 O 0.6053(6) -0.0777(5) 0.2674(3) 0.151(2) Uani 1 1 d .
H18A H 0.6453 -0.1331 0.2820 0.181 Uiso 1 1 d R
H18B H 0.6728 -0.0487 0.2520 0.181 Uiso 1 1 d R
N1 N 0.9073(3) 0.33688(19) -0.05995(13) 0.0393(6) Uani 1 1 d .
N2 N 0.7118(3) 0.3694(2) 0.02974(14) 0.0427(6) Uani 1 1 d .
N3 N 0.6145(3) 0.2339(2) -0.07303(15) 0.0482(7) Uani 1 1 d .
N4 N 0.6145(3) 0.1429(2) 0.04332(16) 0.0450(7) Uani 1 1 d .
N5 N 0.6351(3) 0.3544(3) 0.43190(17) 0.0538(8) Uani 1 1 d .
N6 N 0.6438(4) 0.2836(3) 0.55416(17) 0.0626(9) Uani 1 1 d .
N7 N 0.7178(4) 0.1261(3) 0.45094(17) 0.0596(9) Uani 1 1 d U
N8 N 0.9043(4) 0.1287(4) 0.54279(17) 0.0729(12) Uani 1 1 d U
C1 C 1.0650(3) 0.1057(2) 0.15393(15) 0.0354(6) Uani 1 1 d .
C2 C 1.1571(4) 0.1713(2) 0.16540(16) 0.0388(7) Uani 1 1 d .
H2 H 1.1574 0.2267 0.1401 0.047 Uiso 1 1 calc R
C3 C 1.2484(4) 0.1549(2) 0.21411(16) 0.0407(7) Uani 1 1 d .
C4 C 1.2530(4) 0.0722(3) 0.25154(18) 0.0492(9) Uani 1 1 d .
H4 H 1.3163 0.0608 0.2835 0.059 Uiso 1 1 calc R
C5 C 1.1610(4) 0.0066(3) 0.24032(17) 0.0490(9) Uani 1 1 d .
H5 H 1.1637 -0.0497 0.2648 0.059 Uiso 1 1 calc R
C6 C 1.0650(4) 0.0230(2) 0.19338(15) 0.0379(7) Uani 1 1 d .
C7 C 0.9746(3) 0.1220(2) 0.09769(16) 0.0365(7) Uani 1 1 d .
C8 C 0.9531(4) -0.0442(2) 0.19178(16) 0.0435(8) Uani 1 1 d .
C9 C 1.0837(4) 0.3920(2) 0.32828(16) 0.0407(7) Uani 1 1 d .
C10 C 1.1639(4) 0.3192(2) 0.30564(17) 0.0423(7) Uani 1 1 d .
H10 H 1.1600 0.2589 0.3245 0.051 Uiso 1 1 calc R
C11 C 1.2504(4) 0.3347(2) 0.25514(16) 0.0394(7) Uani 1 1 d .
C12 C 1.2563(4) 0.4230(3) 0.22657(17) 0.0489(9) Uani 1 1 d .
H12 H 1.3137 0.4334 0.1925 0.059 Uiso 1 1 calc R
C13 C 1.1766(5) 0.4965(3) 0.24875(17) 0.0499(9) Uani 1 1 d .
H13 H 1.1812 0.5564 0.2295 0.060 Uiso 1 1 calc R
C14 C 1.0894(4) 0.4823(2) 0.29936(16) 0.0432(8) Uani 1 1 d .
C15 C 1.0060(6) 0.5673(3) 0.31925(18) 0.0613(12) Uani 1 1 d .
C16 C 0.9972(4) 0.3749(3) 0.38637(17) 0.0446(8) Uani 1 1 d .
C17 C 0.6187(5) 0.3850(3) 0.0730(2) 0.0564(10) Uani 1 1 d .
H17 H 0.5839 0.3338 0.0952 0.068 Uiso 1 1 calc R
C18 C 0.5700(5) 0.4747(4) 0.0870(2) 0.0688(13) Uani 1 1 d .
H18 H 0.5030 0.4828 0.1173 0.083 Uiso 1 1 calc R
C19 C 0.6214(5) 0.5496(3) 0.0560(2) 0.0639(12) Uani 1 1 d .
H19 H 0.5899 0.6099 0.0649 0.077 Uiso 1 1 calc R
C20 C 0.7230(4) 0.5366(3) 0.0101(2) 0.0492(9) Uani 1 1 d .
C21 C 0.7651(4) 0.4441(2) -0.00119(16) 0.0380(7) Uani 1 1 d .
C22 C 0.8694(4) 0.4274(2) -0.04769(16) 0.0369(7) Uani 1 1 d .
C23 C 0.9292(4) 0.5033(3) -0.07840(18) 0.0470(8) Uani 1 1 d .
C24 C 0.8869(5) 0.5960(3) -0.0634(2) 0.0578(11) Uani 1 1 d .
H24 H 0.9296 0.6463 -0.0827 0.069 Uiso 1 1 calc R
C25 C 0.7872(5) 0.6124(3) -0.0222(2) 0.0604(11) Uani 1 1 d .
H25 H 0.7593 0.6739 -0.0145 0.072 Uiso 1 1 calc R
C26 C 1.0321(5) 0.4840(3) -0.1228(2) 0.0564(10) Uani 1 1 d .
H26 H 1.0747 0.5329 -0.1438 0.068 Uiso 1 1 calc R
C27 C 1.0682(5) 0.3948(3) -0.1345(2) 0.0565(10) Uani 1 1 d .
H27 H 1.1357 0.3815 -0.1638 0.068 Uiso 1 1 calc R
C28 C 1.0033(4) 0.3228(3) -0.10243(19) 0.0481(8) Uani 1 1 d .
H28 H 1.0286 0.2614 -0.1113 0.058 Uiso 1 1 calc R
C29 C 0.6142(5) 0.2777(4) -0.1299(2) 0.0675(12) Uani 1 1 d .
H29 H 0.6911 0.3077 -0.1431 0.081 Uiso 1 1 calc R
C30 C 0.5045(7) 0.2812(5) -0.1708(2) 0.0889(19) Uani 1 1 d .
H30 H 0.5071 0.3145 -0.2096 0.107 Uiso 1 1 calc R
C31 C 0.3941(6) 0.2350(5) -0.1525(3) 0.0870(19) Uani 1 1 d .
H31 H 0.3210 0.2352 -0.1795 0.104 Uiso 1 1 calc R
C32 C 0.3889(5) 0.1873(3) -0.0938(3) 0.0683(14) Uani 1 1 d .
C33 C 0.2774(5) 0.1373(5) -0.0719(4) 0.089(2) Uani 1 1 d .
H33 H 0.2026 0.1357 -0.0977 0.107 Uiso 1 1 calc R
C34 C 0.2767(5) 0.0919(4) -0.0147(4) 0.086(2) Uani 1 1 d .
H34 H 0.2016 0.0596 -0.0019 0.104 Uiso 1 1 calc R
C35 C 0.3897(4) 0.0922(3) 0.0271(3) 0.0647(13) Uani 1 1 d .
C36 C 0.3962(5) 0.0440(3) 0.0858(3) 0.0739(16) Uani 1 1 d .
H36 H 0.3236 0.0104 0.1003 0.089 Uiso 1 1 calc R
C37 C 0.5071(5) 0.0456(3) 0.1217(3) 0.0690(14) Uani 1 1 d .
H37 H 0.5119 0.0135 0.1610 0.083 Uiso 1 1 calc R
C38 C 0.6153(5) 0.0969(3) 0.0986(2) 0.0575(10) Uani 1 1 d .
H38 H 0.6913 0.0983 0.1237 0.069 Uiso 1 1 calc R
C39 C 0.5040(4) 0.1891(3) -0.0543(2) 0.0492(9) Uani 1 1 d .
C40 C 0.5036(4) 0.1414(2) 0.0069(2) 0.0472(9) Uani 1 1 d .
C41 C 0.6322(5) 0.3894(4) 0.3736(2) 0.0672(12) Uani 1 1 d .
H41 H 0.7071 0.3774 0.3481 0.081 Uiso 1 1 calc R
C42 C 0.5194(6) 0.4449(4) 0.3480(3) 0.0809(15) Uani 1 1 d .
H42 H 0.5199 0.4699 0.3067 0.097 Uiso 1 1 calc R
C43 C 0.4110(6) 0.4600(4) 0.3857(3) 0.0808(16) Uani 1 1 d .
H43 H 0.3358 0.4964 0.3700 0.097 Uiso 1 1 calc R
C44 C 0.4087(5) 0.4233(4) 0.4466(3) 0.0735(14) Uani 1 1 d .
C45 C 0.5245(4) 0.3698(3) 0.4697(2) 0.0558(10) Uani 1 1 d .
C46 C 0.2954(5) 0.4386(5) 0.4888(4) 0.094(2) Uani 1 1 d .
H46 H 0.2180 0.4741 0.4747 0.112 Uiso 1 1 calc R
C47 C 0.3014(6) 0.4013(5) 0.5492(4) 0.097(2) Uani 1 1 d .
H47 H 0.2274 0.4120 0.5755 0.117 Uiso 1 1 calc R
C48 C 0.4161(5) 0.3471(4) 0.5728(3) 0.0762(15) Uani 1 1 d .
C49 C 0.4265(7) 0.3092(5) 0.6347(3) 0.096(2) Uani 1 1 d .
H49 H 0.3540 0.3177 0.6621 0.116 Uiso 1 1 calc R
C50 C 0.5419(8) 0.2600(6) 0.6548(3) 0.101(2) Uani 1 1 d .
H50 H 0.5488 0.2342 0.6958 0.121 Uiso 1 1 calc R
C51 C 0.6500(6) 0.2487(4) 0.6130(2) 0.0765(14) Uani 1 1 d .
H51 H 0.7293 0.2156 0.6271 0.092 Uiso 1 1 calc R
C52 C 0.5307(5) 0.3309(3) 0.5331(2) 0.0602(11) Uani 1 1 d .
C53 C 0.6278(6) 0.1239(4) 0.4051(2) 0.0732(13) Uani 1 1 d .
H53 H 0.6071 0.1787 0.3801 0.088 Uiso 1 1 calc R
C54 C 0.5637(8) 0.0444(5) 0.3926(4) 0.101(2) Uani 1 1 d U
H54 H 0.5017 0.0466 0.3600 0.121 Uiso 1 1 calc R
C55 C 0.5910(8) -0.0342(5) 0.4269(4) 0.101(2) Uani 1 1 d U
H55 H 0.5475 -0.0876 0.4188 0.122 Uiso 1 1 calc R
C56 C 0.6839(7) -0.0382(4) 0.4751(3) 0.0879(18) Uani 1 1 d U
C57 C 0.7232(9) -0.1204(5) 0.5134(4) 0.115(3) Uani 1 1 d U
H57 H 0.6824 -0.1757 0.5076 0.138 Uiso 1 1 calc R
C58 C 0.8155(9) -0.1201(4) 0.5568(4) 0.105(2) Uani 1 1 d U
H58 H 0.8397 -0.1759 0.5801 0.125 Uiso 1 1 calc R
C59 C 0.8811(6) -0.0373(5) 0.5700(3) 0.0883(18) Uani 1 1 d U
C60 C 0.9803(8) -0.0330(6) 0.6147(3) 0.110(2) Uani 1 1 d U
H60 H 1.0077 -0.0875 0.6387 0.132 Uiso 1 1 calc R
C61 C 1.0382(7) 0.0458(6) 0.6248(3) 0.098(2) Uani 1 1 d U
H61 H 1.1032 0.0462 0.6559 0.117 Uiso 1 1 calc R
C62 C 0.9989(6) 0.1312(6) 0.5868(2) 0.094(2) Uani 1 1 d U
H62 H 1.0389 0.1867 0.5929 0.113 Uiso 1 1 calc R
C63 C 0.8453(5) 0.0469(4) 0.5340(2) 0.0696(13) Uani 1 1 d U
C64 C 0.7477(5) 0.0461(3) 0.4867(2) 0.0646(12) Uani 1 1 d U

loop_
_atom_site_aniso_label
_atom_site_aniso_U_11
_atom_site_aniso_U_22
_atom_site_aniso_U_33
_atom_site_aniso_U_23
_atom_site_aniso_U_13
_atom_site_aniso_U_12
Cd1 0.03723(15) 0.03627(13) 0.04180(14) -0.00321(10) 0.00357(10) -0.00870(10)
Cd2 0.04756(18) 0.05968(18) 0.03942(15) 0.00201(12) 0.00714(11) -0.00186(13)
S1 0.0375(5) 0.0454(5) 0.0529(5) -0.0096(4) 0.0049(4) -0.0077(4)
O1 0.0581(17) 0.0390(13) 0.0556(15) 0.0050(11) -0.0145(13) 0.0004(12)
O2 0.0574(17) 0.0453(14) 0.0491(14) -0.0054(11) -0.0091(12) -0.0048(12)
O3 0.0488(18) 0.0638(18) 0.082(2) -0.0055(16) 0.0173(15) -0.0117(14)
O4 0.0679(19) 0.0353(12) 0.0647(17) -0.0018(12) 0.0019(14) -0.0093(12)
O5 0.110(3) 0.109(3) 0.073(2) -0.008(2) 0.005(2) 0.051(3)
O6 0.189(5) 0.0530(19) 0.073(2) -0.0242(17) 0.050(3) -0.032(2)
O7 0.083(2) 0.0578(17) 0.0471(15) -0.0036(13) 0.0195(14) 0.0031(16)
O8 0.0572(17) 0.0521(15) 0.0529(15) 0.0046(12) 0.0185(13) -0.0055(13)
O9 0.0589(18) 0.0603(17) 0.0687(19) -0.0128(15) 0.0290(15) -0.0166(14)
O10 0.0483(17) 0.0588(17) 0.081(2) -0.0110(15) -0.0183(15) -0.0013(13)
O11 0.0725(19) 0.0376(13) 0.0501(15) -0.0021(11) 0.0062(13) 0.0112(13)
O12 0.106(3) 0.112(3) 0.0551(19) 0.0068(19) -0.0048(19) -0.054(3)
O13 0.078(3) 0.089(3) 0.112(3) 0.032(3) 0.005(2) 0.000(2)
O14 0.087(3) 0.101(3) 0.178(5) 0.070(4) 0.029(3) 0.005(3)
O15 0.193(6) 0.082(3) 0.140(5) -0.013(3) 0.045(4) -0.018(4)
O16 0.139(5) 0.162(5) 0.106(4) -0.016(4) 0.026(3) -0.022(4)
O17 0.125(4) 0.132(4) 0.127(4) -0.029(3) 0.034(3) 0.000(4)
O18 0.144(5) 0.137(5) 0.174(6) -0.014(4) 0.041(5) -0.033(4)
N1 0.0414(16) 0.0342(13) 0.0433(15) -0.0066(11) 0.0031(12) -0.0060(12)
N2 0.0463(17) 0.0388(14) 0.0432(15) -0.0042(12) 0.0062(13) -0.0033(12)
N3 0.0453(18) 0.0489(17) 0.0506(17) -0.0119(14) -0.0017(14) 0.0033(14)
N4 0.0374(16) 0.0347(14) 0.0626(19) -0.0020(13) 0.0067(14) -0.0027(12)
N5 0.0470(19) 0.0570(19) 0.0571(19) -0.0024(16) 0.0027(15) -0.0032(15)
N6 0.057(2) 0.080(3) 0.053(2) -0.0140(18) 0.0173(17) -0.0129(19)
N7 0.069(2) 0.0548(19) 0.0537(19) -0.0002(16) 0.0144(17) -0.0008(17)
N8 0.061(2) 0.108(3) 0.0432(19) 0.012(2) 0.0107(16) 0.021(2)
C1 0.0394(18) 0.0298(14) 0.0363(15) -0.0007(12) 0.0044(13) -0.0002(12)
C2 0.0419(19) 0.0316(15) 0.0422(17) 0.0003(13) 0.0043(14) -0.0024(13)
C3 0.0390(18) 0.0413(17) 0.0426(17) -0.0056(14) 0.0023(14) -0.0065(14)
C4 0.057(2) 0.0468(19) 0.0444(19) 0.0009(15) -0.0101(16) -0.0067(17)
C5 0.064(2) 0.0402(17) 0.0418(18) 0.0059(14) -0.0046(17) -0.0064(17)
C6 0.0467(19) 0.0315(14) 0.0352(15) -0.0007(12) 0.0048(13) -0.0025(13)
C7 0.0333(17) 0.0354(15) 0.0403(16) 0.0027(13) 0.0036(13) -0.0057(13)
C8 0.055(2) 0.0377(16) 0.0380(17) 0.0038(13) 0.0043(15) -0.0081(15)
C9 0.046(2) 0.0413(17) 0.0349(16) 0.0000(13) 0.0034(14) -0.0060(15)
C10 0.045(2) 0.0373(16) 0.0437(18) 0.0018(14) 0.0047(14) -0.0044(14)
C11 0.0398(18) 0.0379(16) 0.0416(17) -0.0052(13) 0.0033(14) -0.0078(14)
C12 0.062(2) 0.0463(19) 0.0388(17) -0.0032(15) 0.0121(16) -0.0116(17)
C13 0.073(3) 0.0366(17) 0.0398(18) 0.0023(14) 0.0090(17) -0.0102(17)
C14 0.057(2) 0.0390(17) 0.0334(16) -0.0019(13) 0.0018(14) -0.0032(15)
C15 0.101(4) 0.044(2) 0.0363(19) 0.0024(16) 0.018(2) 0.007(2)
C16 0.046(2) 0.0470(19) 0.0387(17) 0.0035(15) 0.0043(14) 0.0027(16)
C17 0.059(3) 0.056(2) 0.054(2) -0.0080(18) 0.0152(19) -0.0028(19)
C18 0.062(3) 0.075(3) 0.070(3) -0.026(2) 0.021(2) 0.004(2)
C19 0.059(3) 0.050(2) 0.084(3) -0.027(2) 0.002(2) 0.008(2)
C20 0.048(2) 0.0372(17) 0.062(2) -0.0119(16) -0.0099(17) 0.0048(15)
C21 0.0385(18) 0.0331(15) 0.0429(17) -0.0060(13) -0.0049(13) -0.0023(13)
C22 0.0404(18) 0.0292(14) 0.0411(16) -0.0004(12) -0.0050(13) -0.0031(13)
C23 0.052(2) 0.0376(17) 0.051(2) 0.0062(15) -0.0088(16) -0.0085(16)
C24 0.063(3) 0.0334(17) 0.076(3) 0.0096(18) -0.010(2) -0.0085(17)
C25 0.069(3) 0.0303(17) 0.081(3) -0.0064(18) -0.016(2) 0.0047(18)
C26 0.059(3) 0.055(2) 0.056(2) 0.0123(18) 0.0024(19) -0.0194(19)
C27 0.054(2) 0.062(2) 0.053(2) 0.0019(19) 0.0146(18) -0.0122(19)
C28 0.048(2) 0.0434(18) 0.054(2) -0.0084(16) 0.0130(16) -0.0070(16)
C29 0.074(3) 0.078(3) 0.049(2) -0.010(2) 0.000(2) 0.012(3)
C30 0.100(5) 0.113(5) 0.051(3) -0.022(3) -0.021(3) 0.031(4)
C31 0.076(4) 0.104(4) 0.083(4) -0.049(3) -0.034(3) 0.029(3)
C32 0.051(3) 0.061(3) 0.096(4) -0.045(3) -0.020(2) 0.014(2)
C33 0.042(3) 0.088(4) 0.145(6) -0.064(4) -0.018(3) 0.002(3)
C34 0.034(2) 0.065(3) 0.169(7) -0.054(4) 0.005(3) -0.015(2)
C35 0.044(2) 0.0383(19) 0.115(4) -0.027(2) 0.021(2) -0.0084(16)
C36 0.058(3) 0.038(2) 0.127(5) -0.016(3) 0.043(3) -0.0111(19)
C37 0.070(3) 0.044(2) 0.090(3) 0.005(2) 0.041(3) -0.001(2)
C38 0.054(2) 0.052(2) 0.065(3) 0.0017(19) 0.019(2) 0.0000(18)
C39 0.041(2) 0.0399(17) 0.069(2) -0.0273(17) -0.0065(17) 0.0055(15)
C40 0.0320(18) 0.0321(15) 0.080(3) -0.0228(17) 0.0088(17) -0.0025(13)
C41 0.064(3) 0.071(3) 0.066(3) 0.002(2) -0.008(2) -0.005(2)
C42 0.072(4) 0.086(4) 0.084(4) 0.007(3) -0.024(3) -0.008(3)
C43 0.063(3) 0.070(3) 0.111(5) -0.006(3) -0.032(3) -0.006(3)
C44 0.046(3) 0.073(3) 0.105(4) -0.031(3) -0.011(2) -0.004(2)
C45 0.039(2) 0.052(2) 0.080(3) -0.022(2) 0.0019(19) -0.0075(17)
C46 0.034(3) 0.109(5) 0.143(6) -0.051(5) 0.000(3) 0.004(3)
C47 0.053(3) 0.123(5) 0.123(6) -0.051(5) 0.029(3) -0.020(3)
C48 0.057(3) 0.090(4) 0.088(4) -0.039(3) 0.025(3) -0.027(3)
C49 0.083(4) 0.132(6) 0.082(4) -0.040(4) 0.043(3) -0.045(4)
C50 0.100(5) 0.145(6) 0.063(3) -0.022(4) 0.038(3) -0.032(5)
C51 0.085(4) 0.096(4) 0.050(2) -0.007(2) 0.021(2) -0.016(3)
C52 0.054(3) 0.067(3) 0.064(3) -0.019(2) 0.006(2) -0.025(2)
C53 0.083(4) 0.070(3) 0.068(3) -0.010(2) -0.008(3) -0.009(3)
C54 0.104(5) 0.083(4) 0.120(5) -0.017(4) -0.012(4) -0.023(4)
C55 0.098(5) 0.088(4) 0.121(6) -0.016(4) 0.001(4) -0.020(4)
C56 0.099(4) 0.051(3) 0.110(4) 0.010(3) 0.047(3) 0.003(3)
C57 0.123(6) 0.069(4) 0.145(7) 0.034(4) 0.049(5) 0.014(4)
C58 0.129(6) 0.059(3) 0.115(5) 0.035(3) 0.059(4) 0.027(3)
C59 0.083(3) 0.100(4) 0.070(3) 0.030(3) 0.032(3) 0.038(3)
C60 0.099(5) 0.138(5) 0.079(4) 0.029(4) 0.031(3) 0.045(4)
C61 0.078(4) 0.159(6) 0.048(3) 0.008(3) 0.002(2) 0.036(4)
C62 0.068(3) 0.154(6) 0.053(3) 0.005(3) 0.003(2) 0.026(4)
C63 0.072(3) 0.066(3) 0.064(3) 0.017(2) 0.033(2) 0.020(2)
C64 0.071(3) 0.060(2) 0.058(2) 0.011(2) 0.025(2) 0.009(2)

loop_
_atom_type_symbol
_atom_type_description
_atom_type_scat_dispersion_real
_atom_type_scat_dispersion_imag
_atom_type_scat_source
C C 0.0033 0.0016 'International Tables Vol C Tables 4.2.6.8 and 6.1.1.4'
H H 0.0000 0.0000 'International Tables Vol C Tables 4.2.6.8 and 6.1.1.4'
N N 0.0061 0.0033 'International Tables Vol C Tables 4.2.6.8 and 6.1.1.4'
O O 0.0106 0.0060 'International Tables Vol C Tables 4.2.6.8 and 6.1.1.4'
S S 0.1246 0.1234 'International Tables Vol C Tables 4.2.6.8 and 6.1.1.4'
Cd Cd -0.8075 1.2024 'International Tables Vol C Tables 4.2.6.8 and 6.1.1.4'

loop_
_geom_angle_atom_site_label_1
_geom_angle_atom_site_label_2
_geom_angle_atom_site_label_3
_geom_angle
O1 Cd1 O11 106.84(10)
O1 Cd1 N4 97.75(11)
O11 Cd1 N4 101.63(11)
O1 Cd1 N1 99.20(10)
O11 Cd1 N1 88.59(10)
N4 Cd1 N1 156.73(10)
O1 Cd1 N2 88.81(10)
O11 Cd1 N2 156.17(10)
N4 Cd1 N2 93.69(11)
N1 Cd1 N2 70.90(10)
O1 Cd1 N3 166.65(11)
O11 Cd1 N3 82.71(11)
N4 Cd1 N3 70.74(12)
N1 Cd1 N3 90.20(11)
N2 Cd1 N3 85.30(11)
O8 Cd2 O12 88.47(13)
O8 Cd2 N5 92.78(12)
O12 Cd2 N5 114.28(15)
O8 Cd2 N6 160.82(13)
O12 Cd2 N6 89.49(14)
N5 Cd2 N6 70.76(14)
O8 Cd2 N7 101.89(12)
O12 Cd2 N7 154.45(14)
N5 Cd2 N7 88.75(13)
N6 Cd2 N7 87.92(13)
O8 Cd2 N8 111.56(12)
O12 Cd2 N8 85.52(17)
N5 Cd2 N8 149.48(14)
N6 Cd2 N8 87.28(14)
N7 Cd2 N8 68.98(16)
O9 S1 O10 118.9(2)
O9 S1 C3 108.78(18)
O10 S1 C3 107.55(18)
O9 S1 C11 107.07(18)
O10 S1 C11 109.60(18)
C3 S1 C11 103.94(17)
C7 O1 Cd1 112.0(2)
C16 O8 Cd2 118.4(2)
C28 N1 C22 117.9(3)
C28 N1 Cd1 126.0(2)
C22 N1 Cd1 116.0(2)
C17 N2 C21 118.3(3)
C17 N2 Cd1 125.9(3)
C21 N2 Cd1 115.7(2)
C29 N3 C39 118.3(4)
C29 N3 Cd1 126.5(3)
C39 N3 Cd1 115.1(3)
C38 N4 C40 118.5(4)
C38 N4 Cd1 124.6(3)
C40 N4 Cd1 116.7(3)
C41 N5 C45 119.5(4)
C41 N5 Cd2 124.7(3)
C45 N5 Cd2 115.8(3)
C51 N6 C52 119.7(4)
C51 N6 Cd2 124.9(4)
C52 N6 Cd2 115.3(3)
C53 N7 C64 117.9(5)
C53 N7 Cd2 124.6(3)
C64 N7 Cd2 117.4(3)
C62 N8 C63 120.4(5)
C62 N8 Cd2 123.7(5)
C63 N8 Cd2 115.9(3)
C2 C1 C6 118.7(3)
C2 C1 C7 119.4(3)
C6 C1 C7 121.8(3)
C3 C2 C1 120.6(3)
C4 C3 C2 121.2(3)
C4 C3 S1 119.9(3)
C2 C3 S1 118.9(3)
C3 C4 C5 118.4(3)
C6 C5 C4 121.5(3)
C5 C6 C1 119.5(3)
C5 C6 C8 117.8(3)
C1 C6 C8 122.3(3)
O2 C7 O1 124.3(3)
O2 C7 C1 119.7(3)
O1 C7 C1 116.0(3)
O3 C8 O4 126.1(4)
O3 C8 C6 116.7(3)
O4 C8 C6 117.1(3)
C10 C9 C14 119.2(3)
C10 C9 C16 120.0(3)
C14 C9 C16 120.6(3)
C9 C10 C11 120.8(3)
C12 C11 C10 120.2(3)
C12 C11 S1 119.1(3)
C10 C11 S1 120.6(3)
C11 C12 C13 119.5(3)
C12 C13 C14 121.1(3)
C13 C14 C9 119.1(3)
C13 C14 C15 116.6(3)
C9 C14 C15 124.3(3)
O5 C15 O6 126.3(5)
O5 C15 C14 118.0(5)
O6 C15 C14 115.5(5)
O7 C16 O8 125.6(4)
O7 C16 C9 118.0(3)
O8 C16 C9 116.3(3)
N2 C17 C18 123.0(4)
C19 C18 C17 119.1(4)
C18 C19 C20 120.0(4)
C21 C20 C19 117.0(4)
C21 C20 C25 119.9(4)
C19 C20 C25 123.1(4)
N2 C21 C20 122.5(3)
N2 C21 C22 118.6(3)
C20 C21 C22 118.9(3)
N1 C22 C23 121.8(3)
N1 C22 C21 118.7(3)
C23 C22 C21 119.5(3)
C22 C23 C26 117.8(4)
C22 C23 C24 119.5(4)
C26 C23 C24 122.7(4)
C25 C24 C23 121.5(4)
C24 C25 C20 120.6(4)
C27 C26 C23 119.9(4)
C26 C27 C28 119.1(4)
N1 C28 C27 123.5(4)
N3 C29 C30 123.4(6)
C31 C30 C29 118.4(6)
C30 C31 C32 120.7(5)
C31 C32 C33 123.7(5)
C31 C32 C39 117.3(5)
C33 C32 C39 119.1(6)
C34 C33 C32 121.7(5)
C33 C34 C35 121.4(5)
C36 C35 C40 117.5(5)
C36 C35 C34 123.8(5)
C40 C35 C34 118.6(5)
C37 C36 C35 120.4(4)
C36 C37 C38 118.6(5)
N4 C38 C37 123.3(5)
N3 C39 C32 121.8(4)
N3 C39 C40 118.6(3)
C32 C39 C40 119.5(4)
N4 C40 C35 121.7(4)
N4 C40 C39 118.7(3)
C35 C40 C39 119.6(4)
N5 C41 C42 122.6(5)
C43 C42 C41 117.5(5)
C42 C43 C44 121.9(5)
C43 C44 C45 118.0(5)
C43 C44 C46 123.7(6)
C45 C44 C46 118.3(6)
N5 C45 C44 120.5(5)
N5 C45 C52 118.2(4)
C44 C45 C52 121.2(5)
C47 C46 C44 120.4(6)
C46 C47 C48 122.0(5)
C49 C48 C47 123.5(6)
C49 C48 C52 117.0(6)
C47 C48 C52 119.5(6)
C50 C49 C48 120.3(5)
C49 C50 C51 118.9(6)
N6 C51 C50 122.4(6)
N6 C52 C48 121.6(5)
N6 C52 C45 119.8(4)
C48 C52 C45 118.6(5)
N7 C53 C54 123.6(6)
C55 C54 C53 119.6(7)
C54 C55 C56 120.5(7)
C55 C56 C57 124.6(7)
C55 C56 C64 118.0(5)
C57 C56 C64 117.4(8)
C58 C57 C56 121.5(8)
C57 C58 C59 122.9(6)
C60 C59 C63 116.3(7)
C60 C59 C58 125.4(6)
C63 C59 C58 118.3(6)
C61 C60 C59 122.8(7)
C60 C61 C62 119.4(6)
N8 C62 C61 118.9(7)
N8 C63 C64 119.0(4)
N8 C63 C59 122.2(6)
C64 C63 C59 118.8(6)
N7 C64 C63 118.4(5)
N7 C64 C56 120.4(5)
C63 C64 C56 121.2(5)

loop_
_geom_bond_atom_site_label_1
_geom_bond_atom_site_label_2
_geom_bond_distance
Cd1 O1 2.245(3)
Cd1 O11 2.310(3)
Cd1 N4 2.331(3)
Cd1 N1 2.360(3)
Cd1 N2 2.384(3)
Cd1 N3 2.385(3)
Cd2 O8 2.243(3)
Cd2 O12 2.272(4)
Cd2 N5 2.353(4)
Cd2 N6 2.381(4)
Cd2 N7 2.389(4)
Cd2 N8 2.403(4)
S1 O9 1.436(3)
S1 O10 1.443(3)
S1 C3 1.765(4)
S1 C11 1.768(4)
O1 C7 1.263(4)
O2 C7 1.239(4)
O3 C8 1.226(5)
O4 C8 1.255(4)
O5 C15 1.224(7)
O6 C15 1.253(7)
O7 C16 1.240(5)
O8 C16 1.275(5)
N1 C28 1.323(5)
N1 C22 1.368(4)
N2 C17 1.320(5)
N2 C21 1.354(4)
N3 C29 1.330(6)
N3 C39 1.348(5)
N4 C38 1.314(5)
N4 C40 1.354(5)
N5 C41 1.313(6)
N5 C45 1.369(5)
N6 C51 1.323(6)
N6 C52 1.333(6)
N7 C53 1.335(6)
N7 C64 1.349(6)
N8 C62 1.338(7)
N8 C63 1.370(7)
C1 C2 1.387(5)
C1 C6 1.407(4)
C1 C7 1.503(5)
C2 C3 1.383(5)
C3 C4 1.381(5)
C4 C5 1.386(5)
C5 C6 1.386(5)
C6 C8 1.517(5)
C9 C10 1.379(5)
C9 C14 1.399(5)
C9 C16 1.518(5)
C10 C11 1.387(5)
C11 C12 1.371(5)
C12 C13 1.380(6)
C13 C14 1.391(5)
C14 C15 1.509(6)
C17 C18 1.392(6)
C18 C19 1.348(7)
C19 C20 1.411(7)
C20 C21 1.398(5)
C20 C25 1.430(6)
C21 C22 1.446(5)
C22 C23 1.394(5)
C23 C26 1.412(6)
C23 C24 1.423(6)
C24 C25 1.336(7)
C26 C27 1.343(6)
C27 C28 1.391(5)
C29 C30 1.397(7)
C30 C31 1.355(9)
C31 C32 1.391(9)
C32 C33 1.413(9)
C32 C39 1.427(6)
C33 C34 1.346(9)
C34 C35 1.438(8)
C35 C36 1.391(8)
C35 C40 1.418(6)
C36 C37 1.348(8)
C37 C38 1.405(6)
C39 C40 1.434(6)
C41 C42 1.415(7)
C42 C43 1.351(9)
C43 C44 1.372(9)
C44 C45 1.407(7)
C44 C46 1.447(8)
C45 C52 1.430(7)
C46 C47 1.364(10)
C47 C48 1.408(9)
C48 C49 1.397(9)
C48 C52 1.426(7)
C49 C50 1.357(10)
C50 C51 1.395(7)
C53 C54 1.384(8)
C54 C55 1.315(10)
C55 C56 1.385(10)
C56 C57 1.422(9)
C56 C64 1.438(8)
C57 C58 1.308(12)
C58 C59 1.437(11)
C59 C60 1.384(11)
C59 C63 1.412(7)
C60 C61 1.332(11)
C61 C62 1.453(10)
C63 C64 1.407(8)

loop_
_geom_hbond_atom_site_label_D
_geom_hbond_atom_site_label_H
_geom_hbond_atom_site_label_A
_geom_hbond_distance_DH
_geom_hbond_distance_HA
_geom_hbond_distance_DA
_geom_hbond_angle_DHA
_geom_hbond_site_symmetry_A
O13 H13A O4 0.85 2.05 2.899(5) 173.2 1_565
O13 H13B O6 0.87 2.11 2.826(5) 139.1 .
O14 H14A O5 0.87 2.17 2.903(6) 141.4 .
O14 H14B O4 0.86 2.11 2.952(5) 165.2 1_565
O15 H15A O1 0.87 2.11 2.972(7) 174.2 .
O15 H15B O17 0.87 2.05 2.861(8) 153.2 .
O16 H16A O15 0.89 2.06 2.945(8) 169.7 .
O16 H16B O5 0.89 1.92 2.805(8) 170.6 .
O17 H17B O3 0.88 2.03 2.832(6) 152.5 .
O18 H18A O14 0.90 2.11 2.899(8) 145.5 1_545
O18 H18B O3 0.86 2.02 2.861(7) 164.1 .
O11 H11A O2 0.85 2.15 2.792(4) 132.5 2_755
O11 H11B O4 0.85 1.94 2.758(4) 161.8 2_755
O12 H12B O6 0.85 2.05 2.639(5) 125.4 2_766
